data_4079872
loop_
_publ_author_name
'Hu, Ting'
'Mak, Thomas C. W.'

_publ_section_title
;
 Silver(I) Double and Multiple Salts Containing 1,5-Hexadiyne-1,6-diide
 and Nitrate Ions
;
_journal_issue 1
_journal_name_full Organometallics
_journal_page_first 202
_journal_paper_doi 10.1021/om300988r
_journal_volume 32
_journal_year 2013
_chemical_formula_sum 'C6 H4 Ag7 F2 N3 O9'
_chemical_formula_weight 1055.21
_chemical_name_systematic
; 
 ? 
;
_space_group_IT_number 14
_symmetry_cell_setting monoclinic
_symmetry_space_group_name_Hall '-P 2ybc'
_symmetry_space_group_name_H-M 'P 1 21/c 1'
_atom_sites_solution_hydrogens geom
_atom_sites_solution_primary direct
_atom_sites_solution_secondary difmap
_audit_creation_method SHELXL-97
_cell_angle_alpha 90.00
_cell_angle_beta 100.864(9)
_cell_angle_gamma 90.00
_cell_formula_units_Z 4
_cell_length_a 7.437(3)
_cell_length_b 27.268(13)
_cell_length_c 8.247(4)
_cell_measurement_reflns_used 15392
_cell_measurement_temperature 296(2)
_cell_measurement_theta_max 27.844
_cell_measurement_theta_min 2.936
_cell_volume 1642.5(13)
_computing_cell_refinement SAINT(Bruker,2001)
_computing_data_collection APEX2(Bruker,2003)
_computing_data_reduction APEX2(Bruker,2003)
_computing_structure_refinement 'SHELXL-97 (Sheldrick, 1997)'
_computing_structure_solution 'SHELXS-97 (Sheldrick, 1990)'
_diffrn_ambient_temperature 296(2)
_diffrn_measured_fraction_theta_full 0.995
_diffrn_measured_fraction_theta_max 0.995
_diffrn_radiation_monochromator graphite
_diffrn_radiation_source 'fine-focus sealed tube'
_diffrn_radiation_type MoK\a
_diffrn_radiation_wavelength 0.71073
_diffrn_reflns_av_R_equivalents 0.0759
_diffrn_reflns_av_sigmaI/netI 0.0631
_diffrn_reflns_limit_h_max 8
_diffrn_reflns_limit_h_min -9
_diffrn_reflns_limit_k_max 35
_diffrn_reflns_limit_k_min -35
_diffrn_reflns_limit_l_max 10
_diffrn_reflns_limit_l_min -10
_diffrn_reflns_number 14192
_diffrn_reflns_theta_full 27.94
_diffrn_reflns_theta_max 27.94
_diffrn_reflns_theta_min 1.49
_exptl_absorpt_coefficient_mu 8.243
_exptl_absorpt_correction_T_max 0.3522
_exptl_absorpt_correction_T_min 0.2895
_exptl_absorpt_correction_type multi-scan
_exptl_absorpt_process_details SADABS
_exptl_crystal_colour brown
_exptl_crystal_density_diffrn 4.267
_exptl_crystal_density_method 'not measured'
_exptl_crystal_description plate-like
_exptl_crystal_F_000 1920
_exptl_crystal_size_max 0.20
_exptl_crystal_size_mid 0.16
_exptl_crystal_size_min 0.1
_refine_diff_density_max 2.952
_refine_diff_density_min -1.775
_refine_diff_density_rms 0.616
_refine_ls_extinction_coef 0.0050(4)
_refine_ls_extinction_expression Fc^*^=kFc[1+0.001xFc^2^\l^3^/sin(2\q)]^-1/4^
_refine_ls_extinction_method SHELXL
_refine_ls_goodness_of_fit_ref 1.086
_refine_ls_hydrogen_treatment constr
_refine_ls_matrix_type full
_refine_ls_number_parameters 245
_refine_ls_number_reflns 3920
_refine_ls_number_restraints 6
_refine_ls_restrained_S_all 1.090
_refine_ls_R_factor_all 0.0710
_refine_ls_R_factor_gt 0.0589
_refine_ls_shift/su_max 0.001
_refine_ls_shift/su_mean 0.000
_refine_ls_structure_factor_coef Fsqd
_refine_ls_weighting_details 'calc w=1/[\s^2^(Fo^2^)+(0.0911P)^2^+6.8340P] where P=(Fo^2^+2Fc^2^)/3'
_refine_ls_weighting_scheme calc
_refine_ls_wR_factor_gt 0.1483
_refine_ls_wR_factor_ref 0.1626
_reflns_number_gt 3266
_reflns_number_total 3920
_reflns_threshold_expression >2sigma(I)
_cod_data_source_file om300988r_si_003.cif
_cod_data_source_block 2
_cod_depositor_comments
;
The following automatic conversions were performed:

'_exptl_absorpt_correction_type' value 'Multi-scan' changed to
'multi-scan' according to
/home/saulius/struct/CIF-dictionaries/cif_core.dic dictionary named
'cif_core.dic' version 2.4.2 from 2011-04-26.

Automatic conversion script
Id: cif_fix_values 1891 2012-01-12 08:04:46Z andrius 
;
_cod_original_sg_symbol_H-M P21/c
_cod_database_code 4079872

loop_
_symmetry_equiv_pos_as_xyz
'x, y, z'
'-x, y+1/2, -z+1/2'
'-x, -y, -z'
'x, -y-1/2, z-1/2'

loop_
_atom_site_label
_atom_site_type_symbol
_atom_site_fract_x
_atom_site_fract_y
_atom_site_fract_z
_atom_site_U_iso_or_equiv
_atom_site_adp_type
_atom_site_occupancy
_atom_site_symmetry_multiplicity
_atom_site_calc_flag
_atom_site_refinement_flags
Ag1 Ag 0.13037(12) 0.43476(4) 0.43139(11) 0.0514(3) Uani 1 1 d .
Ag2 Ag -0.10446(13) 0.36897(3) 0.73545(11) 0.0510(3) Uani 1 1 d .
Ag3 Ag 0.06144(10) 0.46758(2) 0.76713(9) 0.0333(2) Uani 1 1 d .
Ag4 Ag 0.47079(12) 0.45398(3) 0.80891(11) 0.0482(3) Uani 1 1 d .
Ag5 Ag 0.51069(13) 0.40057(3) 1.12389(12) 0.0525(3) Uani 1 1 d .
Ag6 Ag 0.85938(9) 0.41993(3) 1.03614(9) 0.0338(2) Uani 1 1 d .
Ag7 Ag 0.82395(15) 0.30163(4) 1.04645(12) 0.0586(3) Uani 1 1 d .
C1 C 0.1715(14) 0.4040(4) 0.6911(12) 0.036(2) Uani 1 1 d .
C2 C 0.2345(14) 0.3670(4) 0.6398(15) 0.045(2) Uani 1 1 d .
C3 C 0.3301(18) 0.3218(5) 0.6018(18) 0.065(4) Uani 1 1 d .
H3A H 0.2395 0.2973 0.5571 0.078 Uiso 1 1 calc R
H3B H 0.4013 0.3292 0.5176 0.078 Uiso 1 1 calc R
C4 C 0.4507(17) 0.3014(4) 0.7449(19) 0.060(4) Uani 1 1 d .
H4A H 0.5194 0.2745 0.7094 0.072 Uiso 1 1 calc R
H4B H 0.3770 0.2882 0.8198 0.072 Uiso 1 1 calc R
C5 C 0.5800(13) 0.3374(4) 0.8342(16) 0.048(3) Uani 1 1 d .
C6 C 0.6654(12) 0.3719(3) 0.9093(12) 0.0339(19) Uani 1 1 d .
F1 F 0.0550(8) 0.4649(2) 0.1834(7) 0.0409(13) Uani 1 1 d .
F2 F 0.3392(8) 0.4814(3) 1.0548(8) 0.0466(14) Uani 1 1 d .
N1 N -0.1793(12) 0.3066(3) 0.4207(12) 0.0432(19) Uani 1 1 d .
N2 N 0.2447(13) 0.3198(3) 1.1344(16) 0.054(3) Uani 1 1 d .
N3 N 0.6250(10) 0.4490(3) 1.4558(9) 0.0324(16) Uani 1 1 d .
O1 O -0.1699(16) 0.2951(4) 0.5703(10) 0.072(3) Uani 1 1 d .
O2 O -0.1691(13) 0.3501(3) 0.3786(12) 0.061(2) Uani 1 1 d .
O3 O -0.1953(13) 0.2717(3) 0.3194(10) 0.055(2) Uani 1 1 d .
O4 O 0.1902(15) 0.3600(4) 1.0911(18) 0.091(4) Uani 1 1 d U
O5 O 0.4099(13) 0.3150(4) 1.1912(19) 0.094(4) Uani 1 1 d .
O6 O 0.1385(15) 0.2866(4) 1.126(3) 0.169(10) Uani 1 1 d .
O7 O 0.7075(13) 0.4609(3) 1.3425(11) 0.057(2) Uani 1 1 d .
O8 O 0.4971(11) 0.4176(3) 1.4204(13) 0.057(2) Uani 1 1 d .
O9 O 0.6655(12) 0.4674(4) 1.5952(11) 0.067(3) Uani 1 1 d .

loop_
_atom_site_aniso_label
_atom_site_aniso_U_11
_atom_site_aniso_U_22
_atom_site_aniso_U_33
_atom_site_aniso_U_23
_atom_site_aniso_U_13
_atom_site_aniso_U_12
Ag1 0.0521(5) 0.0653(6) 0.0377(5) 0.0171(4) 0.0105(4) 0.0097(4)
Ag2 0.0644(5) 0.0484(5) 0.0470(5) -0.0119(4) 0.0282(4) -0.0133(4)
Ag3 0.0377(4) 0.0267(4) 0.0378(4) -0.0026(3) 0.0131(3) 0.0032(2)
Ag4 0.0514(5) 0.0445(5) 0.0494(5) -0.0017(4) 0.0114(4) -0.0046(3)
Ag5 0.0576(5) 0.0510(5) 0.0558(6) -0.0128(4) 0.0280(4) -0.0141(4)
Ag6 0.0331(4) 0.0361(4) 0.0325(4) -0.0099(3) 0.0064(3) -0.0112(3)
Ag7 0.0741(6) 0.0438(5) 0.0522(6) 0.0101(4) -0.0023(5) 0.0047(4)
C1 0.047(5) 0.035(5) 0.028(4) 0.004(4) 0.013(4) 0.013(4)
C2 0.038(5) 0.036(5) 0.058(7) -0.008(5) 0.001(5) 0.011(4)
C3 0.051(6) 0.061(8) 0.072(9) -0.038(7) -0.018(6) 0.020(6)
C4 0.052(6) 0.028(5) 0.089(10) -0.023(6) -0.016(6) 0.005(4)
C5 0.031(4) 0.032(5) 0.075(8) -0.015(5) -0.004(5) 0.007(4)
C6 0.034(4) 0.031(4) 0.035(5) -0.004(4) 0.005(4) -0.006(3)
F1 0.039(3) 0.044(3) 0.041(3) -0.006(2) 0.008(2) -0.003(2)
F2 0.039(3) 0.053(4) 0.051(4) -0.003(3) 0.018(3) -0.005(3)
N1 0.047(5) 0.036(4) 0.046(5) -0.006(4) 0.007(4) -0.002(3)
N2 0.038(4) 0.030(4) 0.096(8) 0.006(5) 0.021(5) -0.001(3)
N3 0.029(4) 0.037(4) 0.032(4) 0.004(3) 0.009(3) -0.003(3)
O1 0.127(9) 0.055(5) 0.038(5) 0.002(4) 0.027(5) -0.022(5)
O2 0.078(6) 0.038(4) 0.064(6) 0.010(4) 0.003(5) -0.009(4)
O3 0.079(6) 0.039(4) 0.047(4) -0.018(4) 0.011(4) -0.009(4)
O4 0.068(6) 0.073(6) 0.126(8) 0.025(6) -0.002(6) 0.007(5)
O5 0.040(5) 0.062(6) 0.176(14) 0.034(8) 0.010(6) 0.000(4)
O6 0.048(6) 0.051(7) 0.40(3) 0.014(12) 0.016(11) -0.015(5)
O7 0.064(5) 0.061(5) 0.054(5) 0.000(4) 0.035(4) -0.015(4)
O8 0.048(4) 0.044(4) 0.085(6) -0.010(4) 0.030(4) -0.014(3)
O9 0.052(5) 0.106(8) 0.041(5) -0.017(5) 0.004(4) -0.007(5)

loop_
_atom_type_symbol
_atom_type_description
_atom_type_scat_dispersion_real
_atom_type_scat_dispersion_imag
_atom_type_scat_source
C C 0.0033 0.0016 'International Tables Vol C Tables 4.2.6.8 and 6.1.1.4'
H H 0.0000 0.0000 'International Tables Vol C Tables 4.2.6.8 and 6.1.1.4'
N N 0.0061 0.0033 'International Tables Vol C Tables 4.2.6.8 and 6.1.1.4'
O O 0.0106 0.0060 'International Tables Vol C Tables 4.2.6.8 and 6.1.1.4'
F F 0.0171 0.0103 'International Tables Vol C Tables 4.2.6.8 and 6.1.1.4'
Ag Ag -0.8971 1.1015 'International Tables Vol C Tables 4.2.6.8 and 6.1.1.4'

loop_
_geom_angle_atom_site_label_1
_geom_angle_atom_site_label_2
_geom_angle_atom_site_label_3
_geom_angle
_geom_angle_site_symmetry_1
_geom_angle_site_symmetry_3
F1 Ag1 C1 172.9(3) . .
F1 Ag1 C2 154.3(3) . .
C1 Ag1 C2 28.7(3) . .
F1 Ag1 Ag3 133.30(16) . .
C1 Ag1 Ag3 42.7(2) . .
C2 Ag1 Ag3 71.4(3) . .
F1 Ag1 Ag3 38.74(15) . 3_566
C1 Ag1 Ag3 137.3(2) . 3_566
C2 Ag1 Ag3 165.5(3) . 3_566
Ag3 Ag1 Ag3 94.75(4) . 3_566
C1 Ag2 O1 109.7(3) . .
C1 Ag2 C6 144.0(3) . 1_455
O1 Ag2 C6 105.6(3) . 1_455
C1 Ag2 Ag6 99.3(2) . 1_455
O1 Ag2 Ag6 146.7(2) . 1_455
C6 Ag2 Ag6 44.8(2) 1_455 1_455
C1 Ag2 Ag3 44.1(2) . .
O1 Ag2 Ag3 147.3(2) . .
C6 Ag2 Ag3 104.3(2) 1_455 .
Ag6 Ag2 Ag3 65.91(3) 1_455 .
C1 Ag2 Ag7 128.6(2) . 1_455
O1 Ag2 Ag7 86.0(2) . 1_455
C6 Ag2 Ag7 47.3(2) 1_455 1_455
Ag6 Ag2 Ag7 62.89(4) 1_455 1_455
Ag3 Ag2 Ag7 124.62(4) . 1_455
C1 Ag3 F1 173.5(3) . 3_566
C1 Ag3 Ag2 52.5(3) . .
F1 Ag3 Ag2 129.32(16) 3_566 .
C1 Ag3 Ag4 58.9(3) . .
F1 Ag3 Ag4 121.81(16) 3_566 .
Ag2 Ag3 Ag4 107.09(4) . .
C1 Ag3 Ag1 48.1(3) . .
F1 Ag3 Ag1 125.36(17) 3_566 .
Ag2 Ag3 Ag1 77.92(3) . .
Ag4 Ag3 Ag1 74.27(3) . .
C1 Ag3 Ag6 97.8(3) . 1_455
F1 Ag3 Ag6 87.52(16) 3_566 1_455
Ag2 Ag3 Ag6 56.28(3) . 1_455
Ag4 Ag3 Ag6 117.93(4) . 1_455
Ag1 Ag3 Ag6 134.17(4) . 1_455
C1 Ag3 Ag1 133.2(3) . 3_566
F1 Ag3 Ag1 40.28(17) 3_566 3_566
Ag2 Ag3 Ag1 123.80(5) . 3_566
Ag4 Ag3 Ag1 119.14(3) . 3_566
Ag1 Ag3 Ag1 85.25(4) . 3_566
Ag6 Ag3 Ag1 117.25(4) 1_455 3_566
F2 Ag4 O9 81.7(3) 3_667 1_554
F2 Ag4 F2 71.9(2) 3_667 .
O9 Ag4 F2 152.1(3) 1_554 .
F2 Ag4 C1 159.0(2) 3_667 .
O9 Ag4 C1 112.0(3) 1_554 .
F2 Ag4 C1 91.2(2) . .
F2 Ag4 C6 103.3(2) 3_667 .
O9 Ag4 C6 89.4(3) 1_554 .
F2 Ag4 C6 105.3(3) . .
C1 Ag4 C6 92.9(3) . .
F2 Ag4 Ag5 89.86(16) 3_667 .
O9 Ag4 Ag5 135.7(2) 1_554 .
F2 Ag4 Ag5 55.07(16) . .
C1 Ag4 Ag5 90.4(2) . .
C6 Ag4 Ag5 50.4(2) . .
F2 Ag4 Ag3 117.03(15) 3_667 .
O9 Ag4 Ag3 127.2(2) 1_554 .
F2 Ag4 Ag3 61.35(15) . .
C1 Ag4 Ag3 42.1(2) . .
C6 Ag4 Ag3 127.25(19) . .
Ag5 Ag4 Ag3 95.35(4) . .
F2 Ag4 Ag6 64.00(16) 3_667 .
O9 Ag4 Ag6 83.1(2) 1_554 .
F2 Ag4 Ag6 93.34(15) . .
C1 Ag4 Ag6 131.2(2) . .
C6 Ag4 Ag6 39.31(19) . .
Ag5 Ag4 Ag6 54.72(3) . .
Ag3 Ag4 Ag6 149.68(4) . .
C6 Ag5 O8 152.4(3) . .
C6 Ag5 O5 93.7(4) . .
O8 Ag5 O5 83.7(4) . .
C6 Ag5 F2 113.7(3) . .
O8 Ag5 F2 87.0(3) . .
O5 Ag5 F2 133.2(3) . .
C6 Ag5 O4 109.9(4) . .
O8 Ag5 O4 88.6(4) . .
O5 Ag5 O4 47.9(3) . .
F2 Ag5 O4 86.2(3) . .
C6 Ag5 Ag6 45.3(2) . .
O8 Ag5 Ag6 114.58(19) . .
O5 Ag5 Ag6 122.8(2) . .
F2 Ag5 Ag6 102.82(14) . .
O4 Ag5 Ag6 155.2(3) . .
C6 Ag5 Ag4 59.7(2) . .
O8 Ag5 Ag4 138.8(2) . .
O5 Ag5 Ag4 131.4(3) . .
F2 Ag5 Ag4 54.10(14) . .
O4 Ag5 Ag4 100.4(3) . .
Ag6 Ag5 Ag4 68.41(3) . .
C6 Ag6 F1 175.0(3) . 1_656
C6 Ag6 Ag5 55.7(3) . .
F1 Ag6 Ag5 121.38(16) 1_656 .
C6 Ag6 Ag2 55.6(3) . 1_655
F1 Ag6 Ag2 127.42(16) 1_656 1_655
Ag5 Ag6 Ag2 111.19(4) . 1_655
C6 Ag6 Ag3 106.3(3) . 1_655
F1 Ag6 Ag3 78.39(17) 1_656 1_655
Ag5 Ag6 Ag3 144.98(4) . 1_655
Ag2 Ag6 Ag3 57.80(4) 1_655 1_655
C6 Ag6 Ag7 48.2(3) . .
F1 Ag6 Ag7 128.01(17) 1_656 .
Ag5 Ag6 Ag7 74.23(3) . .
Ag2 Ag6 Ag7 64.29(3) 1_655 .
Ag3 Ag6 Ag7 118.45(3) 1_655 .
C6 Ag6 Ag4 55.6(3) . .
F1 Ag6 Ag4 127.28(17) 1_656 .
Ag5 Ag6 Ag4 56.88(4) . .
Ag2 Ag6 Ag4 81.96(4) 1_655 .
Ag3 Ag6 Ag4 88.10(4) 1_655 .
Ag7 Ag6 Ag4 103.32(3) . .
O6 Ag7 C6 130.0(4) 1_655 .
O6 Ag7 O3 85.0(6) 1_655 1_656
C6 Ag7 O3 126.4(3) . 1_656
O6 Ag7 C5 145.9(6) 1_655 .
C6 Ag7 C5 29.3(3) . .
O3 Ag7 C5 128.8(4) 1_656 .
O6 Ag7 Ag6 95.7(3) 1_655 .
C6 Ag7 Ag6 39.9(2) . .
O3 Ag7 Ag6 112.30(18) 1_656 .
C5 Ag7 Ag6 69.0(2) . .
O6 Ag7 Ag2 90.9(5) 1_655 1_655
C6 Ag7 Ag2 47.7(2) . 1_655
O3 Ag7 Ag2 164.15(18) 1_656 1_655
C5 Ag7 Ag2 55.3(3) . 1_655
Ag6 Ag7 Ag2 52.82(3) . 1_655
C2 C1 Ag3 177.4(9) . .
C2 C1 Ag1 88.3(8) . .
Ag3 C1 Ag1 89.2(3) . .
C2 C1 Ag2 97.0(8) . .
Ag3 C1 Ag2 83.5(3) . .
Ag1 C1 Ag2 109.3(4) . .
C2 C1 Ag4 101.7(8) . .
Ag3 C1 Ag4 79.0(3) . .
Ag1 C1 Ag4 96.4(4) . .
Ag2 C1 Ag4 148.6(4) . .
C1 C2 C3 171.4(12) . .
C1 C2 Ag1 63.0(7) . .
C3 C2 Ag1 123.9(9) . .
C4 C3 C2 113.1(11) . .
C3 C4 C5 113.5(11) . .
C6 C5 C4 170.2(10) . .
C6 C5 Ag7 73.0(7) . .
C4 C5 Ag7 114.6(8) . .
C5 C6 Ag6 167.1(8) . .
C5 C6 Ag5 110.1(8) . .
Ag6 C6 Ag5 79.0(3) . .
C5 C6 Ag7 77.8(7) . .
Ag6 C6 Ag7 91.9(3) . .
Ag5 C6 Ag7 99.8(4) . .
C5 C6 Ag2 91.8(8) . 1_655
Ag6 C6 Ag2 79.6(3) . 1_655
Ag5 C6 Ag2 158.1(4) . 1_655
Ag7 C6 Ag2 85.1(3) . 1_655
C5 C6 Ag4 106.4(7) . .
Ag6 C6 Ag4 85.1(3) . .
Ag5 C6 Ag4 69.9(2) . .
Ag7 C6 Ag4 169.7(4) . .
Ag2 C6 Ag4 104.0(3) 1_655 .
Ag6 F1 Ag3 110.9(3) 1_454 3_566
Ag6 F1 Ag1 110.5(3) 1_454 .
Ag3 F1 Ag1 101.0(2) 3_566 .
Ag4 F2 Ag4 108.1(2) 3_667 .
Ag4 F2 Ag5 107.7(2) 3_667 .
Ag4 F2 Ag5 70.83(17) . .
O2 N1 O3 122.7(10) . .
O2 N1 O1 121.0(9) . .
O3 N1 O1 116.3(9) . .
O6 N2 O4 119.5(12) . .
O6 N2 O5 122.7(12) . .
O4 N2 O5 117.7(11) . .
O9 N3 O7 121.3(9) . .
O9 N3 O8 121.7(9) . .
O7 N3 O8 117.0(9) . .
N1 O1 Ag2 108.1(7) . .
N1 O3 Ag7 110.3(7) . 1_454
N2 O4 Ag5 96.1(8) . .
N2 O5 Ag5 97.6(7) . .
N2 O6 Ag7 119.8(10) . 1_455
N3 O8 Ag5 100.5(6) . .
N3 O9 Ag4 121.5(7) . 1_556

loop_
_geom_bond_atom_site_label_1
_geom_bond_atom_site_label_2
_geom_bond_distance
_geom_bond_site_symmetry_2
Ag1 F1 2.177(6) .
Ag1 C1 2.267(9) .
Ag1 C2 2.543(12) .
Ag1 Ag3 3.0440(16) .
Ag1 Ag3 3.3054(15) 3_566
Ag2 C1 2.354(10) .
Ag2 O1 2.429(9) .
Ag2 C6 2.432(10) 1_455
Ag2 Ag6 2.8992(15) 1_455
Ag2 Ag3 2.9495(16) .
Ag2 Ag7 3.2784(17) 1_455
Ag3 C1 2.065(9) .
Ag3 F1 2.107(6) 3_566
Ag3 Ag4 3.0213(17) .
Ag3 Ag6 3.1820(14) 1_455
Ag3 Ag1 3.3054(15) 3_566
Ag4 F2 2.402(7) 3_667
Ag4 O9 2.509(9) 1_554
Ag4 F2 2.525(6) .
Ag4 C1 2.634(11) .
Ag4 C6 2.708(10) .
Ag4 Ag5 2.9440(17) .
Ag4 Ag6 3.2686(16) .
Ag5 C6 2.415(10) .
Ag5 O8 2.510(10) .
Ag5 O5 2.544(10) .
Ag5 F2 2.556(7) .
Ag5 O4 2.595(12) .
Ag5 Ag6 2.8696(15) .
Ag6 C6 2.078(9) .
Ag6 F1 2.104(6) 1_656
Ag6 Ag2 2.8992(15) 1_655
Ag6 Ag3 3.1820(13) 1_655
Ag6 Ag7 3.2389(19) .
Ag7 O6 2.344(12) 1_655
Ag7 C6 2.417(10) .
Ag7 O3 2.424(9) 1_656
Ag7 C5 2.471(11) .
Ag7 Ag2 3.2784(17) 1_655
C1 C2 1.221(14) .
C2 C3 1.487(14) .
C3 C4 1.451(18) .
C4 C5 1.470(14) .
C5 C6 1.236(13) .
C6 Ag2 2.432(10) 1_655
F1 Ag6 2.104(6) 1_454
F1 Ag3 2.107(6) 3_566
F2 Ag4 2.402(6) 3_667
N1 O2 1.242(12) .
N1 O3 1.258(11) .
N1 O1 1.262(12) .
N2 O6 1.195(14) .
N2 O4 1.201(14) .
N2 O5 1.237(14) .
N3 O9 1.238(11) .
N3 O7 1.254(10) .
N3 O8 1.271(11) .
O3 Ag7 2.424(9) 1_454
O6 Ag7 2.344(12) 1_455
O9 Ag4 2.509(9) 1_556
